data_4069719
loop_
_publ_author_name
'Kandepi, V. V. Krishna Mohan'
'da Costa, Andr\'e Pontes'
'Peris, Eduardo'
'Royo, Beatriz'

_publ_section_title
;
 Molybdenum(II) Complexes Containing Cyclopentadienyl-Functionalized
 N-Heterocyclic Carbenes: Synthesis, Structure, and Application in Olefin
 Epoxidation
;
_journal_issue 15
_journal_name_full Organometallics
_journal_page_first 4544
_journal_paper_doi 10.1021/om9003829
_journal_volume 28
_journal_year 2009
_chemical_compound_source 'synthesis as described'
_chemical_formula_moiety 'C23 H25 I1 Mo1 N2 O2'
_chemical_formula_sum 'C23 H25 I Mo N2 O2'
_chemical_formula_weight 584.29
_chemical_name_systematic
;
 ?
;
_space_group_IT_number 14
_symmetry_cell_setting monoclinic
_symmetry_Int_Tables_number 14
_symmetry_space_group_name_Hall '-P 2yn'
_symmetry_space_group_name_H-M 'P 1 21/n 1'
_atom_sites_solution_hydrogens geom
_atom_sites_solution_primary direct
_atom_sites_solution_secondary difmap
_audit_conform_dict_location ftp://ftp.iucr.org/pub/cif_core.dic
_audit_conform_dict_name cif_core.dic
_audit_conform_dict_version 2.3
_audit_creation_date 2008-09-23T11:02:01-00:00
_audit_creation_method 'WinGX routine CIF_UPDATE'
_cell_angle_alpha 90
_cell_angle_beta 95.3820(10)
_cell_angle_gamma 90
_cell_formula_units_Z 4
_cell_length_a 8.81400(10)
_cell_length_b 24.8321(4)
_cell_length_c 10.2167(2)
_cell_measurement_reflns_used 9856
_cell_measurement_temperature 100(2)
_cell_measurement_theta_max 26.35
_cell_measurement_theta_min 2.46
_cell_measurement_wavelength 0.71073
_cell_volume 2226.27(6)
_computing_cell_refinement 'APPEX2 (BRUKER AXS, 2005)'
_computing_data_collection 'APPEX2 (BRUKER AXS, 2005)'
_computing_data_reduction 'APPEX2 (BRUKER AXS, 2005)'
_computing_molecular_graphics 'Ortep-3 for Windows (Farrugia, 1997)'
_computing_publication_material 'WinGX publication routines (Farrugia, 1999)'
_computing_structure_refinement 'SHELXL-97 (Sheldrick, 1997)'
_computing_structure_solution 'DIRDIF-99 (Beurskens et all, 1999)'
_diffrn_ambient_temperature 100(2)
_diffrn_measured_fraction_theta_full 0.999
_diffrn_measured_fraction_theta_max 0.999
_diffrn_measurement_device 'four-circle diffractometer'
_diffrn_measurement_device_type 'BRUKER APPEX-II CCD'
_diffrn_measurement_method 'omega and phi scans'
_diffrn_radiation_monochromator graphite
_diffrn_radiation_probe x-ray
_diffrn_radiation_source 'fine-focus sealed tube'
_diffrn_radiation_type MoK\a
_diffrn_radiation_wavelength 0.7107
_diffrn_reflns_av_R_equivalents 0.0422
_diffrn_reflns_av_unetI/netI 0.0272
_diffrn_reflns_limit_h_max 10
_diffrn_reflns_limit_h_min -11
_diffrn_reflns_limit_k_max 31
_diffrn_reflns_limit_k_min 0
_diffrn_reflns_limit_l_max 12
_diffrn_reflns_limit_l_min 0
_diffrn_reflns_number 33899
_diffrn_reflns_theta_full 26.42
_diffrn_reflns_theta_max 26.42
_diffrn_reflns_theta_min 1.64
_exptl_absorpt_coefficient_mu 1.997
_exptl_absorpt_correction_T_max 0.8687
_exptl_absorpt_correction_T_min 0.6898
_exptl_absorpt_correction_type multi-scan
_exptl_absorpt_process_details 'BRUKER SADABS'
_exptl_crystal_colour Red
_exptl_crystal_density_diffrn 1.743
_exptl_crystal_density_method 'not measured'
_exptl_crystal_description prism
_exptl_crystal_F_000 1152
_exptl_crystal_size_max 0.26
_exptl_crystal_size_mid 0.09
_exptl_crystal_size_min 0.07
_refine_diff_density_max 0.993
_refine_diff_density_min -0.499
_refine_diff_density_rms 0.091
_refine_ls_extinction_method none
_refine_ls_goodness_of_fit_ref 1.031
_refine_ls_hydrogen_treatment constr
_refine_ls_matrix_type full
_refine_ls_number_parameters 267
_refine_ls_number_reflns 4562
_refine_ls_number_restraints 0
_refine_ls_restrained_S_all 1.031
_refine_ls_R_factor_all 0.0321
_refine_ls_R_factor_gt 0.0246
_refine_ls_shift/su_max 0.001
_refine_ls_shift/su_mean 0
_refine_ls_structure_factor_coef Fsqd
_refine_ls_weighting_details 'calc w=1/[\s^2^(Fo^2^)+(0.0167P)^2^+3.5944P] where P=(Fo^2^+2Fc^2^)/3'
_refine_ls_weighting_scheme calc
_refine_ls_wR_factor_gt 0.0493
_refine_ls_wR_factor_ref 0.0516
_reflns_number_gt 3958
_reflns_number_total 4562
_reflns_threshold_expression >2sigma(I)
_cod_data_source_file om9003829_si_001.cif
_cod_data_source_block ry01ry1n
_cod_depositor_comments
;
The following automatic conversions were performed:
'_diffrn_radiation_monochromador' tag replaced with
'_diffrn_radiation_monochromator'.

Automatic conversion script
Id: cif_correct_tags 1440 2010-10-19 06:21:57Z saulius 
;
_cod_original_sg_symbol_H-M 'P 21/n'
_cod_database_code 4069719

loop_
_symmetry_equiv_pos_as_xyz
'x, y, z'
'-x+1/2, y+1/2, -z+1/2'
'-x, -y, -z'
'x-1/2, -y-1/2, z-1/2'

loop_
_atom_site_label
_atom_site_type_symbol
_atom_site_fract_x
_atom_site_fract_y
_atom_site_fract_z
_atom_site_U_iso_or_equiv
_atom_site_adp_type
_atom_site_occupancy
_atom_site_symmetry_multiplicity
_atom_site_calc_flag
_atom_site_refinement_flags
Mo1 Mo 0.39454(3) 0.649712(9) 0.22347(2) 0.01177(6) Uani 1 1 d .
C1 C 0.3531(3) 0.58635(11) 0.3674(3) 0.0140(6) Uani 1 1 d .
N1 N 0.4057(3) 0.58381(9) 0.4971(2) 0.0157(5) Uani 1 1 d .
C2 C 0.3618(3) 0.53670(12) 0.5534(3) 0.0199(6) Uani 1 1 d .
H2 H 0.3862 0.5259 0.6421 0.024 Uiso 1 1 calc R
C3 C 0.2786(3) 0.50880(12) 0.4604(3) 0.0188(6) Uani 1 1 d .
H3 H 0.2324 0.4747 0.4705 0.023 Uiso 1 1 calc R
N2 N 0.2728(3) 0.53942(9) 0.3462(2) 0.0144(5) Uani 1 1 d .
C4 C 0.2142(3) 0.51947(11) 0.2140(3) 0.0154(6) Uani 1 1 d .
H4 H 0.3039 0.5155 0.1616 0.018 Uiso 1 1 calc R
C5 C 0.1407(3) 0.46423(11) 0.2202(3) 0.0172(6) Uani 1 1 d .
C6 C 0.1972(3) 0.42240(11) 0.1493(3) 0.0197(6) Uani 1 1 d .
H6 H 0.2827 0.4283 0.101 0.024 Uiso 1 1 calc R
C7 C 0.1291(4) 0.37164(12) 0.1488(3) 0.0274(7) Uani 1 1 d .
H7 H 0.1676 0.3432 0.0992 0.033 Uiso 1 1 calc R
C8 C 0.0072(4) 0.36275(13) 0.2194(4) 0.0307(8) Uani 1 1 d .
H8 H -0.0378 0.328 0.2199 0.037 Uiso 1 1 calc R
C9 C -0.0508(4) 0.40428(13) 0.2899(4) 0.0308(8) Uani 1 1 d .
H9 H -0.1348 0.3979 0.3397 0.037 Uiso 1 1 calc R
C10 C 0.0137(3) 0.45538(12) 0.2881(3) 0.0250(7) Uani 1 1 d .
H10 H -0.0291 0.4842 0.3333 0.03 Uiso 1 1 calc R
C11 C 0.1059(3) 0.56001(11) 0.1415(3) 0.0187(6) Uani 1 1 d .
H11A H 0.0552 0.5425 0.0621 0.022 Uiso 1 1 calc R
H11B H 0.026 0.5698 0.1991 0.022 Uiso 1 1 calc R
C12 C 0.1825(3) 0.61047(11) 0.1011(3) 0.0159(6) Uani 1 1 d .
C13 C 0.2978(3) 0.61284(11) 0.0135(3) 0.0164(6) Uani 1 1 d .
C14 C 0.3416(3) 0.66779(11) 0.0009(3) 0.0172(6) Uani 1 1 d .
C15 C 0.2461(3) 0.69980(11) 0.0764(3) 0.0174(6) Uani 1 1 d .
C16 C 0.1482(3) 0.66449(11) 0.1397(3) 0.0180(6) Uani 1 1 d .
C17 C 0.3548(4) 0.56645(12) -0.0624(3) 0.0215(7) Uani 1 1 d .
H17A H 0.4436 0.5503 -0.0122 0.032 Uiso 1 1 calc R
H17B H 0.384 0.5794 -0.1471 0.032 Uiso 1 1 calc R
H17C H 0.2742 0.5394 -0.0773 0.032 Uiso 1 1 calc R
C18 C 0.4512(4) 0.68851(13) -0.0907(3) 0.0246(7) Uani 1 1 d .
H18A H 0.5329 0.6621 -0.0971 0.037 Uiso 1 1 calc R
H18B H 0.4951 0.7226 -0.0569 0.037 Uiso 1 1 calc R
H18C H 0.3975 0.6943 -0.1779 0.037 Uiso 1 1 calc R
C19 C 0.2374(4) 0.76042(11) 0.0757(3) 0.0244(7) Uani 1 1 d .
H19A H 0.1626 0.7723 0.0045 0.037 Uiso 1 1 calc R
H19B H 0.3375 0.7754 0.0621 0.037 Uiso 1 1 calc R
H19C H 0.2063 0.773 0.1601 0.037 Uiso 1 1 calc R
C20 C 0.0189(3) 0.68098(12) 0.2163(3) 0.0249(7) Uani 1 1 d .
H20A H 0.0421 0.7159 0.2584 0.037 Uiso 1 1 calc R
H20B H 0.0048 0.6539 0.2839 0.037 Uiso 1 1 calc R
H20C H -0.0746 0.684 0.1569 0.037 Uiso 1 1 calc R
C21 C 0.5095(4) 0.62192(12) 0.5669(3) 0.0223(7) Uani 1 1 d .
H21A H 0.5867 0.6333 0.5096 0.033 Uiso 1 1 calc R
H21B H 0.5596 0.6047 0.6458 0.033 Uiso 1 1 calc R
H21C H 0.4522 0.6534 0.5925 0.033 Uiso 1 1 calc R
I1 I 0.65514(2) 0.581203(7) 0.217604(19) 0.01754(6) Uani 1 1 d .
C22 C 0.5636(3) 0.70230(11) 0.2282(3) 0.0181(6) Uani 1 1 d .
O1 O 0.6567(2) 0.73509(8) 0.2292(2) 0.0265(5) Uani 1 1 d .
C23 C 0.3537(3) 0.69856(11) 0.3640(3) 0.0193(6) Uani 1 1 d .
O2 O 0.3232(3) 0.73050(9) 0.4399(2) 0.0284(5) Uani 1 1 d .

loop_
_atom_site_aniso_label
_atom_site_aniso_U_11
_atom_site_aniso_U_22
_atom_site_aniso_U_33
_atom_site_aniso_U_23
_atom_site_aniso_U_13
_atom_site_aniso_U_12
Mo1 0.01288(12) 0.00805(11) 0.01411(12) -0.00022(9) -0.00013(9) 0.00088(9)
C1 0.0108(13) 0.0137(14) 0.0175(14) -0.0022(11) 0.0019(11) -0.0007(11)
N1 0.0180(12) 0.0137(12) 0.0154(12) 0.0000(10) 0.0015(10) -0.0014(10)
C2 0.0259(16) 0.0194(15) 0.0149(14) 0.0018(12) 0.0050(12) -0.0029(13)
C3 0.0216(15) 0.0146(14) 0.0212(15) 0.0016(12) 0.0078(12) -0.0013(12)
N2 0.0145(11) 0.0124(11) 0.0165(12) 0.0010(9) 0.0023(9) 0.0007(9)
C4 0.0161(14) 0.0108(13) 0.0191(15) -0.0022(11) 0.0004(11) -0.0009(11)
C5 0.0157(14) 0.0112(13) 0.0235(15) -0.0003(12) -0.0043(12) -0.0003(11)
C6 0.0210(15) 0.0162(14) 0.0205(15) -0.0020(12) -0.0050(12) 0.0005(12)
C7 0.0307(18) 0.0139(15) 0.0349(19) -0.0041(14) -0.0112(15) 0.0028(13)
C8 0.0268(17) 0.0144(15) 0.048(2) 0.0029(15) -0.0116(16) -0.0068(13)
C9 0.0196(16) 0.0257(17) 0.047(2) 0.0052(16) 0.0023(15) -0.0063(14)
C10 0.0188(15) 0.0185(16) 0.0379(19) -0.0011(14) 0.0042(14) 0.0003(13)
C11 0.0156(14) 0.0154(14) 0.0244(16) -0.0018(12) -0.0017(12) 0.0004(12)
C12 0.0141(13) 0.0138(14) 0.0183(15) -0.0014(11) -0.0071(11) 0.0020(11)
C13 0.0199(14) 0.0136(14) 0.0147(14) -0.0007(11) -0.0044(12) 0.0021(12)
C14 0.0228(15) 0.0141(14) 0.0135(14) 0.0017(11) -0.0052(12) 0.0024(12)
C15 0.0187(14) 0.0145(14) 0.0177(15) 0.0027(11) -0.0058(12) 0.0035(12)
C16 0.0156(14) 0.0164(14) 0.0207(15) -0.0020(12) -0.0051(12) 0.0040(12)
C17 0.0266(16) 0.0182(15) 0.0198(16) -0.0037(12) 0.0020(13) 0.0024(13)
C18 0.0326(17) 0.0214(16) 0.0202(16) 0.0037(13) 0.0044(14) 0.0014(14)
C19 0.0290(17) 0.0126(15) 0.0299(18) 0.0017(13) -0.0052(14) 0.0053(13)
C20 0.0169(15) 0.0209(16) 0.0365(19) -0.0065(14) 0.0004(14) 0.0041(13)
C21 0.0290(17) 0.0203(15) 0.0162(15) -0.0017(12) -0.0044(13) -0.0035(13)
I1 0.01604(10) 0.01352(10) 0.02357(11) 0.00258(7) 0.00461(7) 0.00334(7)
C22 0.0184(15) 0.0151(14) 0.0206(15) -0.0007(12) 0.0003(12) 0.0053(12)
O1 0.0214(11) 0.0165(11) 0.0418(14) -0.0013(10) 0.0038(10) -0.0053(9)
C23 0.0196(15) 0.0161(15) 0.0213(16) 0.0027(12) -0.0030(12) 0.0006(12)
O2 0.0336(13) 0.0260(12) 0.0253(12) -0.0107(10) 0.0004(10) 0.0100(10)

loop_
_atom_type_symbol
_atom_type_description
_atom_type_scat_dispersion_real
_atom_type_scat_dispersion_imag
_atom_type_scat_source
C C 0.0033 0.0016 'International Tables Vol C Tables 4.2.6.8 and 6.1.1.4'
H H 0 0 'International Tables Vol C Tables 4.2.6.8 and 6.1.1.4'
Cl Cl 0.1484 0.1585 'International Tables Vol C Tables 4.2.6.8 and 6.1.1.4'
Mo Mo -1.6832 0.6857 'International Tables Vol C Tables 4.2.6.8 and 6.1.1.4'
N N 0.0061 0.0033 'International Tables Vol C Tables 4.2.6.8 and 6.1.1.4'
O O 0.0106 0.006 'International Tables Vol C Tables 4.2.6.8 and 6.1.1.4'
I I -0.4742 1.8119 'International Tables Vol C Tables 4.2.6.8 and 6.1.1.4'

loop_
_geom_angle_atom_site_label_1
_geom_angle_atom_site_label_2
_geom_angle_atom_site_label_3
_geom_angle
C23 Mo1 C22 76.16(12)
C23 Mo1 C1 84.19(11)
C22 Mo1 C1 128.71(11)
C23 Mo1 C15 90.67(11)
C22 Mo1 C15 92.32(11)
C1 Mo1 C15 135.31(10)
C23 Mo1 C16 86.62(11)
C22 Mo1 C16 126.12(11)
C1 Mo1 C16 98.82(10)
C15 Mo1 C16 36.49(10)
C23 Mo1 C14 124.74(11)
C22 Mo1 C14 88.74(11)
C1 Mo1 C14 139.45(10)
C15 Mo1 C14 36.38(10)
C16 Mo1 C14 60.38(10)
C23 Mo1 C12 117.25(11)
C22 Mo1 C12 147.43(11)
C1 Mo1 C12 83.49(10)
C15 Mo1 C12 59.77(10)
C16 Mo1 C12 36.01(9)
C14 Mo1 C12 58.95(10)
C23 Mo1 C13 145.17(11)
C22 Mo1 C13 118.33(11)
C1 Mo1 C13 104.78(10)
C15 Mo1 C13 59.05(10)
C16 Mo1 C13 58.96(10)
C14 Mo1 C13 35.02(9)
C12 Mo1 C13 34.51(10)
C23 Mo1 I1 126.32(8)
C22 Mo1 I1 77.81(8)
C1 Mo1 I1 76.91(7)
C15 Mo1 I1 136.53(8)
C16 Mo1 I1 145.33(7)
C14 Mo1 I1 100.51(7)
C12 Mo1 I1 109.91(7)
C13 Mo1 I1 88.46(7)
N1 C1 N2 103.8(2)
N1 C1 Mo1 128.19(19)
N2 C1 Mo1 128.0(2)
C1 N1 C2 111.3(2)
C1 N1 C21 125.9(2)
C2 N1 C21 122.4(2)
C3 C2 N1 107.5(3)
C3 C2 H2 126.3
N1 C2 H2 126.3
C2 C3 N2 106.7(3)
C2 C3 H3 126.7
N2 C3 H3 126.7
C1 N2 C3 110.7(2)
C1 N2 C4 123.9(2)
C3 N2 C4 124.3(2)
N2 C4 C5 112.1(2)
N2 C4 C11 111.6(2)
C5 C4 C11 111.4(2)
N2 C4 H4 107.1
C5 C4 H4 107.1
C11 C4 H4 107.1
C6 C5 C10 119.3(3)
C6 C5 C4 118.6(3)
C10 C5 C4 122.0(3)
C5 C6 C7 120.2(3)
C5 C6 H6 119.9
C7 C6 H6 119.9
C8 C7 C6 120.2(3)
C8 C7 H7 119.9
C6 C7 H7 119.9
C7 C8 C9 120.1(3)
C7 C8 H8 119.9
C9 C8 H8 119.9
C8 C9 C10 120.1(3)
C8 C9 H9 120
C10 C9 H9 120
C5 C10 C9 120.0(3)
C5 C10 H10 120
C9 C10 H10 120
C12 C11 C4 114.0(2)
C12 C11 H11A 108.7
C4 C11 H11A 108.7
C12 C11 H11B 108.7
C4 C11 H11B 108.7
H11A C11 H11B 107.6
C13 C12 C16 108.4(2)
C13 C12 C11 125.2(3)
C16 C12 C11 126.3(3)
C13 C12 Mo1 74.81(16)
C16 C12 Mo1 69.27(15)
C11 C12 Mo1 123.60(19)
C12 C13 C14 108.2(2)
C12 C13 C17 126.1(3)
C14 C13 C17 125.5(3)
C12 C13 Mo1 70.68(15)
C14 C13 Mo1 68.98(15)
C17 C13 Mo1 129.99(19)
C13 C14 C15 107.7(3)
C13 C14 C18 125.5(3)
C15 C14 C18 126.2(3)
C13 C14 Mo1 76.00(16)
C15 C14 Mo1 69.81(16)
C18 C14 Mo1 126.6(2)
C16 C15 C14 108.2(2)
C16 C15 C19 125.7(3)
C14 C15 C19 125.7(3)
C16 C15 Mo1 72.47(16)
C14 C15 Mo1 73.80(15)
C19 C15 Mo1 125.2(2)
C15 C16 C12 107.3(3)
C15 C16 C20 126.2(3)
C12 C16 C20 126.0(3)
C15 C16 Mo1 71.04(15)
C12 C16 Mo1 74.73(15)
C20 C16 Mo1 126.1(2)
C13 C17 H17A 109.5
C13 C17 H17B 109.5
H17A C17 H17B 109.5
C13 C17 H17C 109.5
H17A C17 H17C 109.5
H17B C17 H17C 109.5
C14 C18 H18A 109.5
C14 C18 H18B 109.5
H18A C18 H18B 109.5
C14 C18 H18C 109.5
H18A C18 H18C 109.5
H18B C18 H18C 109.5
C15 C19 H19A 109.5
C15 C19 H19B 109.5
H19A C19 H19B 109.5
C15 C19 H19C 109.5
H19A C19 H19C 109.5
H19B C19 H19C 109.5
C16 C20 H20A 109.5
C16 C20 H20B 109.5
H20A C20 H20B 109.5
C16 C20 H20C 109.5
H20A C20 H20C 109.5
H20B C20 H20C 109.5
N1 C21 H21A 109.5
N1 C21 H21B 109.5
H21A C21 H21B 109.5
N1 C21 H21C 109.5
H21A C21 H21C 109.5
H21B C21 H21C 109.5
O1 C22 Mo1 176.4(2)
O2 C23 Mo1 174.3(3)

loop_
_geom_bond_atom_site_label_1
_geom_bond_atom_site_label_2
_geom_bond_distance
Mo1 C23 1.939(3)
Mo1 C22 1.978(3)
Mo1 C1 2.207(3)
Mo1 C15 2.269(3)
Mo1 C16 2.288(3)
Mo1 C14 2.322(3)
Mo1 C12 2.360(3)
Mo1 C13 2.413(3)
Mo1 I1 2.8635(3)
C1 N1 1.363(4)
C1 N2 1.371(3)
N1 C2 1.375(4)
N1 C21 1.456(4)
C2 C3 1.338(4)
C2 H2 0.95
C3 N2 1.390(4)
C3 H3 0.95
N2 C4 1.485(3)
C4 C5 1.521(4)
C4 C11 1.530(4)
C4 H4 1
C5 C6 1.385(4)
C5 C10 1.388(4)
C6 C7 1.396(4)
C6 H6 0.95
C7 C8 1.367(5)
C7 H7 0.95
C8 C9 1.383(5)
C8 H8 0.95
C9 C10 1.392(4)
C9 H9 0.95
C10 H10 0.95
C11 C12 1.499(4)
C11 H11A 0.99
C11 H11B 0.99
C12 C13 1.417(4)
C12 C16 1.438(4)
C13 C14 1.427(4)
C13 C17 1.501(4)
C14 C15 1.434(4)
C14 C18 1.498(4)
C15 C16 1.427(4)
C15 C19 1.507(4)
C16 C20 1.499(4)
C17 H17A 0.98
C17 H17B 0.98
C17 H17C 0.98
C18 H18A 0.98
C18 H18B 0.98
C18 H18C 0.98
C19 H19A 0.98
C19 H19B 0.98
C19 H19C 0.98
C20 H20A 0.98
C20 H20B 0.98
C20 H20C 0.98
C21 H21A 0.98
C21 H21B 0.98
C21 H21C 0.98
C22 O1 1.155(3)
C23 O2 1.158(3)

loop_
_geom_torsion_atom_site_label_1
_geom_torsion_atom_site_label_2
_geom_torsion_atom_site_label_3
_geom_torsion_atom_site_label_4
_geom_torsion
C23 Mo1 C1 N1 -44.4(2)
C22 Mo1 C1 N1 22.6(3)
C15 Mo1 C1 N1 -129.5(2)
C16 Mo1 C1 N1 -130.1(2)
C14 Mo1 C1 N1 175.9(2)
C12 Mo1 C1 N1 -162.8(2)
C13 Mo1 C1 N1 169.8(2)
I1 Mo1 C1 N1 85.0(2)
C23 Mo1 C1 N2 138.0(2)
C22 Mo1 C1 N2 -154.9(2)
C15 Mo1 C1 N2 53.0(3)
C16 Mo1 C1 N2 52.4(2)
C14 Mo1 C1 N2 -1.6(3)
C12 Mo1 C1 N2 19.7(2)
C13 Mo1 C1 N2 -7.7(3)
I1 Mo1 C1 N2 -92.6(2)
N2 C1 N1 C2 1.0(3)
Mo1 C1 N1 C2 -177.0(2)
N2 C1 N1 C21 174.2(2)
Mo1 C1 N1 C21 -3.8(4)
C1 N1 C2 C3 -0.9(3)
C21 N1 C2 C3 -174.3(3)
N1 C2 C3 N2 0.3(3)
N1 C1 N2 C3 -0.8(3)
Mo1 C1 N2 C3 177.18(19)
N1 C1 N2 C4 -169.7(2)
Mo1 C1 N2 C4 8.3(4)
C2 C3 N2 C1 0.3(3)
C2 C3 N2 C4 169.2(2)
C1 N2 C4 C5 175.4(2)
C3 N2 C4 C5 8.0(4)
C1 N2 C4 C11 -58.8(3)
C3 N2 C4 C11 133.7(3)
N2 C4 C5 C6 -122.2(3)
C11 C4 C5 C6 111.9(3)
N2 C4 C5 C10 61.6(4)
C11 C4 C5 C10 -64.2(4)
C10 C5 C6 C7 -1.4(4)
C4 C5 C6 C7 -177.6(3)
C5 C6 C7 C8 -0.7(5)
C6 C7 C8 C9 1.1(5)
C7 C8 C9 C10 0.7(5)
C6 C5 C10 C9 3.2(5)
C4 C5 C10 C9 179.3(3)
C8 C9 C10 C5 -2.9(5)
N2 C4 C11 C12 68.9(3)
C5 C4 C11 C12 -164.9(2)
C4 C11 C12 C13 61.7(4)
C4 C11 C12 C16 -120.9(3)
C4 C11 C12 Mo1 -33.1(3)
C23 Mo1 C12 C13 151.72(16)
C22 Mo1 C12 C13 43.9(3)
C1 Mo1 C12 C13 -128.26(17)
C15 Mo1 C12 C13 78.28(17)
C16 Mo1 C12 C13 116.9(2)
C14 Mo1 C12 C13 35.74(16)
I1 Mo1 C12 C13 -54.74(16)
C23 Mo1 C12 C16 34.8(2)
C22 Mo1 C12 C16 -73.1(3)
C1 Mo1 C12 C16 114.80(18)
C15 Mo1 C12 C16 -38.66(17)
C14 Mo1 C12 C16 -81.20(18)
C13 Mo1 C12 C16 -116.9(2)
I1 Mo1 C12 C16 -171.68(15)
C23 Mo1 C12 C11 -85.8(2)
C22 Mo1 C12 C11 166.4(2)
C1 Mo1 C12 C11 -5.8(2)
C15 Mo1 C12 C11 -159.2(3)
C16 Mo1 C12 C11 -120.6(3)
C14 Mo1 C12 C11 158.2(3)
C13 Mo1 C12 C11 122.5(3)
I1 Mo1 C12 C11 67.7(2)
C16 C12 C13 C14 2.5(3)
C11 C12 C13 C14 -179.7(3)
Mo1 C12 C13 C14 -58.97(19)
C16 C12 C13 C17 -172.5(3)
C11 C12 C13 C17 5.3(4)
Mo1 C12 C13 C17 126.0(3)
C16 C12 C13 Mo1 61.50(19)
C11 C12 C13 Mo1 -120.7(3)
C23 Mo1 C13 C12 -47.5(3)
C22 Mo1 C13 C12 -154.91(16)
C1 Mo1 C13 C12 53.79(17)
C15 Mo1 C13 C12 -80.56(17)
C16 Mo1 C13 C12 -37.71(16)
C14 Mo1 C13 C12 -119.3(2)
I1 Mo1 C13 C12 129.83(15)
C23 Mo1 C13 C14 71.8(3)
C22 Mo1 C13 C14 -35.6(2)
C1 Mo1 C13 C14 173.09(16)
C15 Mo1 C13 C14 38.74(17)
C16 Mo1 C13 C14 81.59(18)
C12 Mo1 C13 C14 119.3(2)
I1 Mo1 C13 C14 -110.87(16)
C23 Mo1 C13 C17 -168.9(2)
C22 Mo1 C13 C17 83.7(3)
C1 Mo1 C13 C17 -67.6(3)
C15 Mo1 C13 C17 158.1(3)
C16 Mo1 C13 C17 -159.1(3)
C14 Mo1 C13 C17 119.3(3)
C12 Mo1 C13 C17 -121.4(3)
I1 Mo1 C13 C17 8.4(3)
C12 C13 C14 C15 -3.0(3)
C17 C13 C14 C15 172.1(3)
Mo1 C13 C14 C15 -63.06(19)
C12 C13 C14 C18 -174.8(3)
C17 C13 C14 C18 0.3(5)
Mo1 C13 C14 C18 125.2(3)
C12 C13 C14 Mo1 60.03(19)
C17 C13 C14 Mo1 -124.9(3)
C23 Mo1 C14 C13 -138.69(17)
C22 Mo1 C14 C13 149.16(18)
C1 Mo1 C14 C13 -10.3(2)
C15 Mo1 C14 C13 -115.2(2)
C16 Mo1 C14 C13 -77.16(18)
C12 Mo1 C14 C13 -35.22(16)
I1 Mo1 C14 C13 71.80(16)
C23 Mo1 C14 C15 -23.5(2)
C22 Mo1 C14 C15 -95.63(17)
C1 Mo1 C14 C15 104.91(19)
C16 Mo1 C14 C15 38.06(16)
C12 Mo1 C14 C15 79.99(18)
C13 Mo1 C14 C15 115.2(2)
I1 Mo1 C14 C15 -172.99(15)
C23 Mo1 C14 C18 97.3(3)
C22 Mo1 C14 C18 25.1(3)
C1 Mo1 C14 C18 -134.3(2)
C15 Mo1 C14 C18 120.8(3)
C16 Mo1 C14 C18 158.8(3)
C12 Mo1 C14 C18 -159.3(3)
C13 Mo1 C14 C18 -124.0(3)
I1 Mo1 C14 C18 -52.2(2)
C13 C14 C15 C16 2.4(3)
C18 C14 C15 C16 174.0(3)
Mo1 C14 C15 C16 -64.78(19)
C13 C14 C15 C19 -170.8(3)
C18 C14 C15 C19 0.9(5)
Mo1 C14 C15 C19 122.0(3)
C13 C14 C15 Mo1 67.17(19)
C18 C14 C15 Mo1 -121.2(3)
C23 Mo1 C15 C16 -83.41(18)
C22 Mo1 C15 C16 -159.58(18)
C1 Mo1 C15 C16 -1.0(2)
C14 Mo1 C15 C16 115.7(2)
C12 Mo1 C15 C16 38.14(16)
C13 Mo1 C15 C16 78.45(17)
I1 Mo1 C15 C16 125.75(15)
C23 Mo1 C15 C14 160.89(18)
C22 Mo1 C15 C14 84.72(18)
C1 Mo1 C15 C14 -116.70(18)
C16 Mo1 C15 C14 -115.7(2)
C12 Mo1 C15 C14 -77.56(17)
C13 Mo1 C15 C14 -37.26(16)
I1 Mo1 C15 C14 10.0(2)
C23 Mo1 C15 C19 38.3(3)
C22 Mo1 C15 C19 -37.9(3)
C1 Mo1 C15 C19 120.7(2)
C16 Mo1 C15 C19 121.7(3)
C14 Mo1 C15 C19 -122.6(3)
C12 Mo1 C15 C19 159.8(3)
C13 Mo1 C15 C19 -159.8(3)
I1 Mo1 C15 C19 -112.5(2)
C14 C15 C16 C12 -0.8(3)
C19 C15 C16 C12 172.3(3)
Mo1 C15 C16 C12 -66.50(19)
C14 C15 C16 C20 -173.0(3)
C19 C15 C16 C20 0.2(5)
Mo1 C15 C16 C20 121.4(3)
C14 C15 C16 Mo1 65.66(19)
C19 C15 C16 Mo1 -121.2(3)
C13 C12 C16 C15 -1.0(3)
C11 C12 C16 C15 -178.8(3)
Mo1 C12 C16 C15 64.03(19)
C13 C12 C16 C20 171.1(3)
C11 C12 C16 C20 -6.7(5)
Mo1 C12 C16 C20 -123.8(3)
C13 C12 C16 Mo1 -65.07(19)
C11 C12 C16 Mo1 117.1(3)
C23 Mo1 C16 C15 95.70(18)
C22 Mo1 C16 C15 25.6(2)
C1 Mo1 C16 C15 179.29(16)
C14 Mo1 C16 C15 -37.94(16)
C12 Mo1 C16 C15 -114.8(2)
C13 Mo1 C16 C15 -78.71(18)
I1 Mo1 C16 C15 -100.99(18)
C23 Mo1 C16 C12 -149.47(18)
C22 Mo1 C16 C12 140.39(17)
C1 Mo1 C16 C12 -65.88(18)
C15 Mo1 C16 C12 114.8(2)
C14 Mo1 C16 C12 76.89(18)
C13 Mo1 C16 C12 36.12(16)
I1 Mo1 C16 C12 13.8(2)
